data_2229100
loop_
_publ_author_name
'Vennila, Jasmine P.'
'Thiruvadigal, D. John'
'Kavitha, Helen P.'
'Chakkaravarthi, G.'
'Manivannan, V.'

_publ_section_title
;
 2-Chloro-4,6-bis(piperidin-1-yl)-1,3,5-triazine
;
_journal_coeditor_code IM2259
_journal_issue 2
_journal_name_full 'Acta Crystallographica Section E'
_journal_page_first o312
_journal_paper_doi 10.1107/S1600536811000584
_journal_volume 67
_journal_year 2011
_chemical_formula_iupac 'C13 H20 Cl N5'
_chemical_formula_moiety 'C13 H20 Cl N5'
_chemical_formula_sum 'C13 H20 Cl N5'
_chemical_formula_weight 281.79
_chemical_name_systematic
;
2-Chloro-4,6-bis(piperidin-1-yl)-1,3,5-triazine
;
_space_group_IT_number 2
_symmetry_cell_setting triclinic
_symmetry_space_group_name_Hall '-P 1'
_symmetry_space_group_name_H-M 'P -1'
_atom_sites_solution_hydrogens geom
_atom_sites_solution_primary direct
_atom_sites_solution_secondary difmap
_audit_creation_method SHELXL-97
_cell_angle_alpha 89.8130(10)
_cell_angle_beta 67.967(2)
_cell_angle_gamma 81.6270(10)
_cell_formula_units_Z 4
_cell_length_a 10.5085(2)
_cell_length_b 11.7016(3)
_cell_length_c 12.6086(3)
_cell_measurement_reflns_used 9620
_cell_measurement_temperature 295(2)
_cell_measurement_theta_max 27.32
_cell_measurement_theta_min 2.17
_cell_volume 1419.65(6)
_computing_cell_refinement 'SAINT (Bruker, 2004)'
_computing_data_collection 'APEX2 (Bruker, 2004)'
_computing_data_reduction 'SAINT (Bruker, 2004)'
_computing_molecular_graphics 'PLATON (Spek, 2009)'
_computing_publication_material 'SHELXL97 (Sheldrick, 2008)'
_computing_structure_refinement 'SHELXL97 (Sheldrick, 2008)'
_computing_structure_solution 'SHELXS97 (Sheldrick, 2008)'
_diffrn_ambient_temperature 295(2)
_diffrn_measured_fraction_theta_full 0.985
_diffrn_measured_fraction_theta_max 0.985
_diffrn_measurement_device_type 'Bruker Kappa APEXII'
_diffrn_measurement_method '\w and \f'
_diffrn_radiation_monochromator graphite
_diffrn_radiation_source 'fine-focus sealed tube'
_diffrn_radiation_type MoK\a
_diffrn_radiation_wavelength 0.71073
_diffrn_reflns_av_R_equivalents 0.0299
_diffrn_reflns_av_sigmaI/netI 0.0388
_diffrn_reflns_limit_h_max 15
_diffrn_reflns_limit_h_min -16
_diffrn_reflns_limit_k_max 18
_diffrn_reflns_limit_k_min -18
_diffrn_reflns_limit_l_max 19
_diffrn_reflns_limit_l_min -19
_diffrn_reflns_number 41337
_diffrn_reflns_theta_full 33.80
_diffrn_reflns_theta_max 33.80
_diffrn_reflns_theta_min 1.75
_diffrn_standards_interval_time 0
_diffrn_standards_number 0
_exptl_absorpt_coefficient_mu 0.264
_exptl_absorpt_correction_T_max 0.9589
_exptl_absorpt_correction_T_min 0.9441
_exptl_absorpt_correction_type multi-scan
_exptl_absorpt_process_details '(SADABS; Sheldrick, 1996)'
_exptl_crystal_colour colourless
_exptl_crystal_density_diffrn 1.318
_exptl_crystal_density_method 'not measured'
_exptl_crystal_description block
_exptl_crystal_F_000 600
_exptl_crystal_size_max 0.22
_exptl_crystal_size_mid 0.18
_exptl_crystal_size_min 0.16
_refine_diff_density_max 0.224
_refine_diff_density_min -0.243
_refine_ls_extinction_method none
_refine_ls_goodness_of_fit_ref 1.024
_refine_ls_hydrogen_treatment constr
_refine_ls_matrix_type full
_refine_ls_number_parameters 343
_refine_ls_number_reflns 11234
_refine_ls_number_restraints 0
_refine_ls_restrained_S_all 1.024
_refine_ls_R_factor_all 0.1110
_refine_ls_R_factor_gt 0.0495
_refine_ls_shift/su_max 0.000
_refine_ls_shift/su_mean 0.000
_refine_ls_structure_factor_coef Fsqd
_refine_ls_weighting_details 'calc w=1/[\s^2^(Fo^2^)+(0.0539P)^2^+0.1529P] where P=(Fo^2^+2Fc^2^)/3'
_refine_ls_weighting_scheme calc
_refine_ls_wR_factor_gt 0.1136
_refine_ls_wR_factor_ref 0.1395
_reflns_number_gt 5899
_reflns_number_total 11234
_reflns_threshold_expression I>2sigma(I)
_cod_data_source_file im2259.cif
_cod_data_source_block I
_cod_database_code 2229100
_cod_database_fobs_code 2229100

loop_
_symmetry_equiv_pos_as_xyz
'x, y, z'
'-x, -y, -z'

loop_
_atom_site_type_symbol
_atom_site_label
_atom_site_fract_x
_atom_site_fract_y
_atom_site_fract_z
_atom_site_U_iso_or_equiv
_atom_site_adp_type
_atom_site_calc_flag
_atom_site_refinement_flags
_atom_site_occupancy
_atom_site_disorder_assembly
_atom_site_disorder_group
Cl Cl1 0.70319(4) -0.10443(3) 0.75663(3) 0.05514(11) Uani d . 1 . .
Cl Cl2 -0.24596(4) 0.58017(3) 0.75933(3) 0.06773(13) Uani d . 1 . .
N N1 0.40712(12) 0.27129(10) 0.86606(10) 0.0511(3) Uani d . 1 . .
N N2 0.60248(11) 0.26026(9) 0.70082(9) 0.0445(3) Uani d . 1 . .
N N3 0.75188(11) 0.07769(9) 0.64173(9) 0.0439(2) Uani d . 1 . .
N N4 0.54969(11) 0.09552(9) 0.81220(9) 0.0428(2) Uani d . 1 . .
N N5 0.80109(13) 0.23811(11) 0.53713(10) 0.0570(3) Uani d . 1 . .
N N6 -0.25057(13) 0.21549(11) 0.94787(10) 0.0574(3) Uani d . 1 . .
N N7 -0.24388(11) 0.38829(10) 0.85973(9) 0.0470(3) Uani d . 1 . .
N N8 -0.04785(11) 0.40643(9) 0.69089(9) 0.0460(3) Uani d . 1 . .
N N9 -0.05891(11) 0.22899(9) 0.78582(9) 0.0430(2) Uani d . 1 . .
N N10 0.12982(12) 0.25155(9) 0.62450(10) 0.0492(3) Uani d . 1 . .
C C1 0.31252(14) 0.22201(13) 0.96503(12) 0.0534(4) Uani d . 1 . .
H H1A 0.3136 0.2562 1.0346 0.064 Uiso calc R 1 . .
H H1B 0.3429 0.1394 0.9625 0.064 Uiso calc R 1 . .
C C2 0.16681(16) 0.24390(14) 0.96658(15) 0.0615(4) Uani d . 1 . .
H H2A 0.1040 0.2151 1.0358 0.074 Uiso calc R 1 . .
H H2B 0.1638 0.2024 0.9013 0.074 Uiso calc R 1 . .
C C3 0.11979(17) 0.37162(14) 0.96222(15) 0.0659(4) Uani d . 1 . .
H H3A 0.1112 0.4120 1.0322 0.079 Uiso calc R 1 . .
H H3B 0.0293 0.3832 0.9566 0.079 Uiso calc R 1 . .
C C4 0.22327(18) 0.42082(14) 0.85997(14) 0.0690(5) Uani d . 1 . .
H H4A 0.2216 0.3882 0.7900 0.083 Uiso calc R 1 . .
H H4B 0.1962 0.5039 0.8625 0.083 Uiso calc R 1 . .
C C5 0.36840(17) 0.39485(12) 0.85844(14) 0.0615(4) Uani d . 1 . .
H H5A 0.4330 0.4204 0.7882 0.074 Uiso calc R 1 . .
H H5B 0.3737 0.4369 0.9224 0.074 Uiso calc R 1 . .
C C6 0.52309(13) 0.20869(11) 0.79053(11) 0.0404(3) Uani d . 1 . .
C C7 0.71608(13) 0.19218(11) 0.62899(11) 0.0418(3) Uani d . 1 . .
C C8 0.66359(12) 0.04159(10) 0.73336(11) 0.0388(3) Uani d . 1 . .
C C9 0.77292(19) 0.35800(13) 0.51028(13) 0.0637(4) Uani d . 1 . .
H H9A 0.8475 0.3984 0.5097 0.076 Uiso calc R 1 . .
H H9B 0.6871 0.3960 0.5688 0.076 Uiso calc R 1 . .
C C10 0.76069(17) 0.36363(13) 0.39468(13) 0.0612(4) Uani d . 1 . .
H H10A 0.6788 0.3322 0.3983 0.073 Uiso calc R 1 . .
H H10B 0.7499 0.4437 0.3750 0.073 Uiso calc R 1 . .
C C11 0.88763(17) 0.29627(15) 0.30323(13) 0.0624(4) Uani d . 1 . .
H H11A 0.9677 0.3339 0.2923 0.075 Uiso calc R 1 . .
H H11B 0.8740 0.2952 0.2313 0.075 Uiso calc R 1 . .
C C12 0.91444(15) 0.17377(14) 0.33667(13) 0.0583(4) Uani d . 1 . .
H H12A 0.8394 0.1334 0.3384 0.070 Uiso calc R 1 . .
H H12B 1.0001 0.1336 0.2797 0.070 Uiso calc R 1 . .
C C13 0.92525(14) 0.17194(15) 0.45222(12) 0.0562(4) Uani d . 1 . .
H H13A 0.9362 0.0927 0.4742 0.067 Uiso calc R 1 . .
H H13B 1.0063 0.2048 0.4486 0.067 Uiso calc R 1 . .
C C14 0.18931(16) 0.12999(12) 0.62002(13) 0.0565(4) Uani d . 1 . .
H H14A 0.1827 0.0888 0.5561 0.068 Uiso calc R 1 . .
H H14B 0.1371 0.0954 0.6899 0.068 Uiso calc R 1 . .
C C15 0.33961(17) 0.11873(14) 0.60639(14) 0.0640(4) Uani d . 1 . .
H H15A 0.3450 0.1513 0.6750 0.077 Uiso calc R 1 . .
H H15B 0.3794 0.0375 0.5974 0.077 Uiso calc R 1 . .
C C16 0.42257(15) 0.17999(14) 0.50403(14) 0.0610(4) Uani d . 1 . .
H H16A 0.4271 0.1416 0.4344 0.073 Uiso calc R 1 . .
H H16B 0.5166 0.1767 0.5010 0.073 Uiso calc R 1 . .
C C17 0.35592(15) 0.30484(14) 0.51179(14) 0.0601(4) Uani d . 1 . .
H H17A 0.3621 0.3454 0.5762 0.072 Uiso calc R 1 . .
H H17B 0.4060 0.3415 0.4426 0.072 Uiso calc R 1 . .
C C18 0.20574(14) 0.31413(13) 0.52655(12) 0.0521(3) Uani d . 1 . .
H H18A 0.1638 0.3949 0.5378 0.063 Uiso calc R 1 . .
H H18B 0.1999 0.2826 0.4577 0.063 Uiso calc R 1 . .
C C19 0.00440(13) 0.29585(10) 0.70277(10) 0.0396(3) Uani d . 1 . .
C C20 -0.16935(14) 0.44079(11) 0.77202(11) 0.0440(3) Uani d . 1 . .
C C21 -0.18221(13) 0.27845(11) 0.86233(11) 0.0430(3) Uani d . 1 . .
C C22 -0.38604(14) 0.25932(15) 1.03571(13) 0.0594(4) Uani d . 1 . .
H H22A -0.4544 0.2140 1.0314 0.071 Uiso calc R 1 . .
H H22B -0.4147 0.3390 1.0227 0.071 Uiso calc R 1 . .
C C23 -0.37895(16) 0.25251(15) 1.15248(13) 0.0607(4) Uani d . 1 . .
H H23A -0.4711 0.2758 1.2105 0.073 Uiso calc R 1 . .
H H23B -0.3196 0.3056 1.1599 0.073 Uiso calc R 1 . .
C C24 -0.32291(16) 0.13175(15) 1.17191(13) 0.0605(4) Uani d . 1 . .
H H24A -0.3888 0.0805 1.1752 0.073 Uiso calc R 1 . .
H H24B -0.3116 0.1314 1.2448 0.073 Uiso calc R 1 . .
C C25 -0.18487(15) 0.08791(14) 1.07732(14) 0.0586(4) Uani d . 1 . .
H H25A -0.1156 0.1326 1.0808 0.070 Uiso calc R 1 . .
H H25B -0.1553 0.0078 1.0881 0.070 Uiso calc R 1 . .
C C26 -0.19536(17) 0.09730(13) 0.96164(13) 0.0616(4) Uani d . 1 . .
H H26A -0.1041 0.0749 0.9019 0.074 Uiso calc R 1 . .
H H26B -0.2558 0.0452 0.9544 0.074 Uiso calc R 1 . .

loop_
_atom_site_aniso_label
_atom_site_aniso_U_11
_atom_site_aniso_U_22
_atom_site_aniso_U_33
_atom_site_aniso_U_12
_atom_site_aniso_U_13
_atom_site_aniso_U_23
Cl1 0.0520(2) 0.04075(19) 0.0592(2) 0.00433(14) -0.01014(16) 0.00949(15)
Cl2 0.0742(3) 0.0482(2) 0.0646(3) 0.01757(18) -0.0179(2) 0.00811(18)
N1 0.0514(6) 0.0375(6) 0.0469(6) 0.0045(5) -0.0031(5) 0.0045(5)
N2 0.0512(6) 0.0386(6) 0.0376(6) -0.0052(5) -0.0105(5) 0.0023(5)
N3 0.0423(6) 0.0431(6) 0.0395(6) -0.0031(5) -0.0092(5) 0.0041(5)
N4 0.0420(6) 0.0381(6) 0.0409(6) -0.0006(4) -0.0095(5) 0.0057(5)
N5 0.0596(7) 0.0488(7) 0.0466(7) -0.0069(6) -0.0025(6) 0.0104(5)
N6 0.0514(7) 0.0514(7) 0.0510(7) 0.0000(5) -0.0017(6) 0.0114(6)
N7 0.0456(6) 0.0464(6) 0.0432(6) 0.0032(5) -0.0140(5) 0.0030(5)
N8 0.0491(6) 0.0381(6) 0.0439(6) 0.0004(5) -0.0125(5) 0.0053(5)
N9 0.0442(6) 0.0380(6) 0.0401(6) -0.0026(5) -0.0098(5) 0.0031(5)
N10 0.0464(6) 0.0375(6) 0.0482(7) -0.0009(5) -0.0023(5) 0.0069(5)
C1 0.0510(8) 0.0489(8) 0.0439(8) 0.0047(6) -0.0042(6) 0.0076(6)
C2 0.0512(8) 0.0541(9) 0.0659(10) -0.0005(7) -0.0100(7) -0.0025(8)
C3 0.0541(9) 0.0586(10) 0.0753(11) 0.0103(7) -0.0205(8) -0.0064(8)
C4 0.0862(12) 0.0459(9) 0.0638(10) 0.0182(8) -0.0262(9) -0.0009(7)
C5 0.0666(10) 0.0371(8) 0.0593(9) 0.0024(7) -0.0034(8) 0.0018(7)
C6 0.0438(6) 0.0370(6) 0.0369(6) -0.0024(5) -0.0128(5) 0.0016(5)
C7 0.0450(7) 0.0417(7) 0.0376(7) -0.0086(5) -0.0139(6) 0.0035(5)
C8 0.0391(6) 0.0366(6) 0.0395(7) -0.0016(5) -0.0150(5) 0.0024(5)
C9 0.0852(11) 0.0450(8) 0.0488(9) -0.0179(8) -0.0090(8) 0.0100(7)
C10 0.0726(10) 0.0467(8) 0.0640(10) -0.0146(7) -0.0237(8) 0.0136(7)
C11 0.0685(10) 0.0742(11) 0.0474(9) -0.0218(8) -0.0213(8) 0.0113(8)
C12 0.0466(8) 0.0683(10) 0.0529(9) -0.0049(7) -0.0122(7) -0.0012(7)
C13 0.0401(7) 0.0713(10) 0.0491(8) -0.0091(7) -0.0076(6) 0.0127(7)
C14 0.0594(9) 0.0359(7) 0.0556(9) 0.0022(6) -0.0043(7) 0.0030(6)
C15 0.0658(10) 0.0557(9) 0.0587(9) 0.0145(7) -0.0188(8) -0.0019(7)
C16 0.0459(8) 0.0655(10) 0.0610(10) 0.0016(7) -0.0120(7) -0.0065(8)
C17 0.0532(8) 0.0596(10) 0.0573(9) -0.0124(7) -0.0080(7) -0.0017(7)
C18 0.0517(8) 0.0460(8) 0.0479(8) -0.0044(6) -0.0079(6) 0.0086(6)
C19 0.0429(6) 0.0342(6) 0.0394(7) -0.0029(5) -0.0141(5) 0.0003(5)
C20 0.0500(7) 0.0381(7) 0.0429(7) 0.0027(6) -0.0198(6) 0.0007(5)
C21 0.0440(7) 0.0445(7) 0.0391(7) -0.0056(6) -0.0148(6) 0.0030(6)
C22 0.0405(7) 0.0726(10) 0.0549(9) -0.0043(7) -0.0082(6) 0.0140(8)
C23 0.0446(8) 0.0743(11) 0.0539(9) -0.0044(7) -0.0098(7) -0.0004(8)
C24 0.0536(8) 0.0775(11) 0.0532(9) -0.0152(8) -0.0215(7) 0.0146(8)
C25 0.0494(8) 0.0528(9) 0.0723(10) -0.0111(7) -0.0206(8) 0.0158(7)
C26 0.0676(10) 0.0442(8) 0.0569(9) -0.0082(7) -0.0057(8) 0.0099(7)

loop_
_atom_type_symbol
_atom_type_description
_atom_type_scat_dispersion_real
_atom_type_scat_dispersion_imag
_atom_type_scat_source
C C 0.0033 0.0016 'International Tables Vol C Tables 4.2.6.8 and 6.1.1.4'
H H 0.0000 0.0000 'International Tables Vol C Tables 4.2.6.8 and 6.1.1.4'
N N 0.0061 0.0033 'International Tables Vol C Tables 4.2.6.8 and 6.1.1.4'
Cl Cl 0.1484 0.1585 'International Tables Vol C Tables 4.2.6.8 and 6.1.1.4'

loop_
_geom_angle_atom_site_label_1
_geom_angle_atom_site_label_2
_geom_angle_atom_site_label_3
_geom_angle_site_symmetry_1
_geom_angle_site_symmetry_3
_geom_angle
_geom_angle_publ_flag
C6 N1 C1 . . 122.56(11) ?
C6 N1 C5 . . 123.04(11) ?
C1 N1 C5 . . 114.37(11) ?
C6 N2 C7 . . 115.16(11) ?
C8 N3 C7 . . 112.00(11) ?
C8 N4 C6 . . 111.91(11) ?
C7 N5 C13 . . 123.28(12) ?
C7 N5 C9 . . 122.63(12) ?
C13 N5 C9 . . 114.01(12) ?
C21 N6 C26 . . 122.78(12) ?
C21 N6 C22 . . 123.04(12) ?
C26 N6 C22 . . 114.18(12) ?
C20 N7 C21 . . 111.92(11) ?
C20 N8 C19 . . 111.78(11) ?
C19 N9 C21 . . 115.25(11) ?
C19 N10 C18 . . 122.92(11) ?
C19 N10 C14 . . 122.06(11) ?
C18 N10 C14 . . 114.21(11) ?
N1 C1 C2 . . 110.51(12) ?
N1 C1 H1A . . 109.5 ?
C2 C1 H1A . . 109.5 ?
N1 C1 H1B . . 109.5 ?
C2 C1 H1B . . 109.5 ?
H1A C1 H1B . . 108.1 ?
C1 C2 C3 . . 110.93(13) ?
C1 C2 H2A . . 109.5 ?
C3 C2 H2A . . 109.5 ?
C1 C2 H2B . . 109.5 ?
C3 C2 H2B . . 109.5 ?
H2A C2 H2B . . 108.0 ?
C2 C3 C4 . . 110.40(12) ?
C2 C3 H3A . . 109.6 ?
C4 C3 H3A . . 109.6 ?
C2 C3 H3B . . 109.6 ?
C4 C3 H3B . . 109.6 ?
H3A C3 H3B . . 108.1 ?
C5 C4 C3 . . 111.71(13) ?
C5 C4 H4A . . 109.3 ?
C3 C4 H4A . . 109.3 ?
C5 C4 H4B . . 109.3 ?
C3 C4 H4B . . 109.3 ?
H4A C4 H4B . . 107.9 ?
N1 C5 C4 . . 110.60(13) ?
N1 C5 H5A . . 109.5 ?
C4 C5 H5A . . 109.5 ?
N1 C5 H5B . . 109.5 ?
C4 C5 H5B . . 109.5 ?
H5A C5 H5B . . 108.1 ?
N2 C6 N1 . . 118.59(11) ?
N2 C6 N4 . . 124.96(11) ?
N1 C6 N4 . . 116.45(11) ?
N5 C7 N2 . . 118.54(12) ?
N5 C7 N3 . . 116.69(12) ?
N2 C7 N3 . . 124.76(11) ?
N3 C8 N4 . . 131.21(12) ?
N3 C8 Cl1 . . 114.80(9) ?
N4 C8 Cl1 . . 113.99(9) ?
N5 C9 C10 . . 110.38(12) ?
N5 C9 H9A . . 109.6 ?
C10 C9 H9A . . 109.6 ?
N5 C9 H9B . . 109.6 ?
C10 C9 H9B . . 109.6 ?
H9A C9 H9B . . 108.1 ?
C11 C10 C9 . . 110.94(14) ?
C11 C10 H10A . . 109.5 ?
C9 C10 H10A . . 109.5 ?
C11 C10 H10B . . 109.5 ?
C9 C10 H10B . . 109.5 ?
H10A C10 H10B . . 108.0 ?
C10 C11 C12 . . 110.62(13) ?
C10 C11 H11A . . 109.5 ?
C12 C11 H11A . . 109.5 ?
C10 C11 H11B . . 109.5 ?
C12 C11 H11B . . 109.5 ?
H11A C11 H11B . . 108.1 ?
C13 C12 C11 . . 111.11(13) ?
C13 C12 H12A . . 109.4 ?
C11 C12 H12A . . 109.4 ?
C13 C12 H12B . . 109.4 ?
C11 C12 H12B . . 109.4 ?
H12A C12 H12B . . 108.0 ?
N5 C13 C12 . . 110.02(12) ?
N5 C13 H13A . . 109.7 ?
C12 C13 H13A . . 109.7 ?
N5 C13 H13B . . 109.7 ?
C12 C13 H13B . . 109.7 ?
H13A C13 H13B . . 108.2 ?
N10 C14 C15 . . 110.52(13) ?
N10 C14 H14A . . 109.5 ?
C15 C14 H14A . . 109.5 ?
N10 C14 H14B . . 109.5 ?
C15 C14 H14B . . 109.5 ?
H14A C14 H14B . . 108.1 ?
C16 C15 C14 . . 111.44(13) ?
C16 C15 H15A . . 109.3 ?
C14 C15 H15A . . 109.3 ?
C16 C15 H15B . . 109.3 ?
C14 C15 H15B . . 109.3 ?
H15A C15 H15B . . 108.0 ?
C15 C16 C17 . . 110.23(12) ?
C15 C16 H16A . . 109.6 ?
C17 C16 H16A . . 109.6 ?
C15 C16 H16B . . 109.6 ?
C17 C16 H16B . . 109.6 ?
H16A C16 H16B . . 108.1 ?
C18 C17 C16 . . 111.37(13) ?
C18 C17 H17A . . 109.4 ?
C16 C17 H17A . . 109.4 ?
C18 C17 H17B . . 109.4 ?
C16 C17 H17B . . 109.4 ?
H17A C17 H17B . . 108.0 ?
N10 C18 C17 . . 110.78(12) ?
N10 C18 H18A . . 109.5 ?
C17 C18 H18A . . 109.5 ?
N10 C18 H18B . . 109.5 ?
C17 C18 H18B . . 109.5 ?
H18A C18 H18B . . 108.1 ?
N9 C19 N10 . . 117.95(11) ?
N9 C19 N8 . . 125.01(11) ?
N10 C19 N8 . . 117.03(11) ?
N7 C20 N8 . . 131.13(12) ?
N7 C20 Cl2 . . 114.49(10) ?
N8 C20 Cl2 . . 114.38(10) ?
N6 C21 N9 . . 117.93(12) ?
N6 C21 N7 . . 117.19(12) ?
N9 C21 N7 . . 124.89(12) ?
N6 C22 C23 . . 110.09(12) ?
N6 C22 H22A . . 109.6 ?
C23 C22 H22A . . 109.6 ?
N6 C22 H22B . . 109.6 ?
C23 C22 H22B . . 109.6 ?
H22A C22 H22B . . 108.2 ?
C22 C23 C24 . . 111.25(13) ?
C22 C23 H23A . . 109.4 ?
C24 C23 H23A . . 109.4 ?
C22 C23 H23B . . 109.4 ?
C24 C23 H23B . . 109.4 ?
H23A C23 H23B . . 108.0 ?
C23 C24 C25 . . 111.13(13) ?
C23 C24 H24A . . 109.4 ?
C25 C24 H24A . . 109.4 ?
C23 C24 H24B . . 109.4 ?
C25 C24 H24B . . 109.4 ?
H24A C24 H24B . . 108.0 ?
C26 C25 C24 . . 110.94(12) ?
C26 C25 H25A . . 109.5 ?
C24 C25 H25A . . 109.5 ?
C26 C25 H25B . . 109.5 ?
C24 C25 H25B . . 109.5 ?
H25A C25 H25B . . 108.0 ?
N6 C26 C25 . . 110.16(13) ?
N6 C26 H26A . . 109.6 ?
C25 C26 H26A . . 109.6 ?
N6 C26 H26B . . 109.6 ?
C25 C26 H26B . . 109.6 ?
H26A C26 H26B . . 108.1 ?

loop_
_geom_bond_atom_site_label_1
_geom_bond_atom_site_label_2
_geom_bond_site_symmetry_2
_geom_bond_distance
_geom_bond_publ_flag
Cl1 C8 . 1.7493(12) ?
Cl2 C20 . 1.7454(12) ?
N1 C6 . 1.3426(16) ?
N1 C1 . 1.4523(18) ?
N1 C5 . 1.4569(17) ?
N2 C6 . 1.3318(16) ?
N2 C7 . 1.3403(16) ?
N3 C8 . 1.2964(16) ?
N3 C7 . 1.3637(16) ?
N4 C8 . 1.3078(15) ?
N4 C6 . 1.3615(16) ?
N5 C7 . 1.3371(17) ?
N5 C13 . 1.4530(18) ?
N5 C9 . 1.4565(18) ?
N6 C21 . 1.3378(17) ?
N6 C26 . 1.4559(18) ?
N6 C22 . 1.4575(18) ?
N7 C20 . 1.3037(17) ?
N7 C21 . 1.3587(16) ?
N8 C20 . 1.3082(17) ?
N8 C19 . 1.3607(15) ?
N9 C19 . 1.3323(16) ?
N9 C21 . 1.3386(16) ?
N10 C19 . 1.3447(16) ?
N10 C18 . 1.4571(17) ?
N10 C14 . 1.4602(16) ?
C1 C2 . 1.508(2) ?
C1 H1A . 0.9700 ?
C1 H1B . 0.9700 ?
C2 C3 . 1.512(2) ?
C2 H2A . 0.9700 ?
C2 H2B . 0.9700 ?
C3 C4 . 1.517(2) ?
C3 H3A . 0.9700 ?
C3 H3B . 0.9700 ?
C4 C5 . 1.504(2) ?
C4 H4A . 0.9700 ?
C4 H4B . 0.9700 ?
C5 H5A . 0.9700 ?
C5 H5B . 0.9700 ?
C9 C10 . 1.511(2) ?
C9 H9A . 0.9700 ?
C9 H9B . 0.9700 ?
C10 C11 . 1.509(2) ?
C10 H10A . 0.9700 ?
C10 H10B . 0.9700 ?
C11 C12 . 1.510(2) ?
C11 H11A . 0.9700 ?
C11 H11B . 0.9700 ?
C12 C13 . 1.503(2) ?
C12 H12A . 0.9700 ?
C12 H12B . 0.9700 ?
C13 H13A . 0.9700 ?
C13 H13B . 0.9700 ?
C14 C15 . 1.509(2) ?
C14 H14A . 0.9700 ?
C14 H14B . 0.9700 ?
C15 C16 . 1.507(2) ?
C15 H15A . 0.9700 ?
C15 H15B . 0.9700 ?
C16 C17 . 1.512(2) ?
C16 H16A . 0.9700 ?
C16 H16B . 0.9700 ?
C17 C18 . 1.506(2) ?
C17 H17A . 0.9700 ?
C17 H17B . 0.9700 ?
C18 H18A . 0.9700 ?
C18 H18B . 0.9700 ?
C22 C23 . 1.503(2) ?
C22 H22A . 0.9700 ?
C22 H22B . 0.9700 ?
C23 C24 . 1.506(2) ?
C23 H23A . 0.9700 ?
C23 H23B . 0.9700 ?
C24 C25 . 1.510(2) ?
C24 H24A . 0.9700 ?
C24 H24B . 0.9700 ?
C25 C26 . 1.506(2) ?
C25 H25A . 0.9700 ?
C25 H25B . 0.9700 ?
C26 H26A . 0.9700 ?
C26 H26B . 0.9700 ?

loop_
_geom_hbond_atom_site_label_D
_geom_hbond_atom_site_label_H
_geom_hbond_atom_site_label_A
_geom_hbond_site_symmetry_A
_geom_hbond_distance_DH
_geom_hbond_distance_HA
_geom_hbond_distance_DA
_geom_hbond_angle_DHA
_geom_hbond_publ_flag
C9 H9B N2 . 0.97 2.32 2.7637(18) 107 y
C13 H13A N3 . 0.97 2.30 2.7472(17) 107 y
C14 H14B N9 . 0.97 2.31 2.7497(18) 106 y
C18 H18A N8 . 0.97 2.32 2.7560(18) 106 y
C22 H22B N7 . 0.97 2.30 2.7532(19) 107 y
C26 H26A N9 . 0.97 2.31 2.7534(18) 107 y

loop_
_geom_torsion_atom_site_label_1
_geom_torsion_atom_site_label_2
_geom_torsion_atom_site_label_3
_geom_torsion_atom_site_label_4
_geom_torsion_site_symmetry_1
_geom_torsion_site_symmetry_2
_geom_torsion_site_symmetry_3
_geom_torsion_site_symmetry_4
_geom_torsion
_geom_torsion_publ_flag
C6 N1 C1 C2 . . . . -125.43(14) ?
C5 N1 C1 C2 . . . . 56.89(17) ?
N1 C1 C2 C3 . . . . -55.30(17) ?
C1 C2 C3 C4 . . . . 54.33(18) ?
C2 C3 C4 C5 . . . . -53.65(19) ?
C6 N1 C5 C4 . . . . 126.52(15) ?
C1 N1 C5 C4 . . . . -55.82(17) ?
C3 C4 C5 N1 . . . . 53.34(18) ?
C7 N2 C6 N1 . . . . -179.74(11) ?
C7 N2 C6 N4 . . . . -0.14(19) ?
C1 N1 C6 N2 . . . . 178.59(12) ?
C5 N1 C6 N2 . . . . -3.9(2) ?
C1 N1 C6 N4 . . . . -1.0(2) ?
C5 N1 C6 N4 . . . . 176.42(12) ?
C8 N4 C6 N2 . . . . -0.39(18) ?
C8 N4 C6 N1 . . . . 179.22(11) ?
C13 N5 C7 N2 . . . . -178.52(12) ?
C9 N5 C7 N2 . . . . -1.9(2) ?
C13 N5 C7 N3 . . . . 0.9(2) ?
C9 N5 C7 N3 . . . . 177.51(13) ?
C6 N2 C7 N5 . . . . -179.76(12) ?
C6 N2 C7 N3 . . . . 0.87(19) ?
C8 N3 C7 N5 . . . . 179.68(11) ?
C8 N3 C7 N2 . . . . -0.93(18) ?
C7 N3 C8 N4 . . . . 0.3(2) ?
C7 N3 C8 Cl1 . . . . -179.40(9) ?
C6 N4 C8 N3 . . . . 0.3(2) ?
C6 N4 C8 Cl1 . . . . -179.99(8) ?
C7 N5 C9 C10 . . . . -119.80(16) ?
C13 N5 C9 C10 . . . . 57.09(18) ?
N5 C9 C10 C11 . . . . -54.29(18) ?
C9 C10 C11 C12 . . . . 54.06(17) ?
C10 C11 C12 C13 . . . . -54.84(17) ?
C7 N5 C13 C12 . . . . 119.29(15) ?
C9 N5 C13 C12 . . . . -57.58(18) ?
C11 C12 C13 N5 . . . . 55.47(17) ?
C19 N10 C14 C15 . . . . -134.48(14) ?
C18 N10 C14 C15 . . . . 55.57(17) ?
N10 C14 C15 C16 . . . . -54.49(17) ?
C14 C15 C16 C17 . . . . 54.67(18) ?
C15 C16 C17 C18 . . . . -54.55(18) ?
C19 N10 C18 C17 . . . . 134.52(14) ?
C14 N10 C18 C17 . . . . -55.63(17) ?
C16 C17 C18 N10 . . . . 54.34(17) ?
C21 N9 C19 N10 . . . . 178.84(11) ?
C21 N9 C19 N8 . . . . -0.91(19) ?
C18 N10 C19 N9 . . . . 176.73(12) ?
C14 N10 C19 N9 . . . . 7.66(19) ?
C18 N10 C19 N8 . . . . -3.49(19) ?
C14 N10 C19 N8 . . . . -172.56(12) ?
C20 N8 C19 N9 . . . . 0.31(18) ?
C20 N8 C19 N10 . . . . -179.44(11) ?
C21 N7 C20 N8 . . . . -1.7(2) ?
C21 N7 C20 Cl2 . . . . 177.15(9) ?
C19 N8 C20 N7 . . . . 1.2(2) ?
C19 N8 C20 Cl2 . . . . -177.71(9) ?
C26 N6 C21 N9 . . . . 1.0(2) ?
C22 N6 C21 N9 . . . . -179.42(13) ?
C26 N6 C21 N7 . . . . -179.10(13) ?
C22 N6 C21 N7 . . . . 0.5(2) ?
C19 N9 C21 N6 . . . . -179.88(12) ?
C19 N9 C21 N7 . . . . 0.25(19) ?
C20 N7 C21 N6 . . . . -178.97(12) ?
C20 N7 C21 N9 . . . . 0.90(19) ?
C21 N6 C22 C23 . . . . -122.32(16) ?
C26 N6 C22 C23 . . . . 57.27(18) ?
N6 C22 C23 C24 . . . . -54.38(18) ?
C22 C23 C24 C25 . . . . 53.98(17) ?
C23 C24 C25 C26 . . . . -53.93(18) ?
C21 N6 C26 C25 . . . . 122.17(15) ?
C22 N6 C26 C25 . . . . -57.43(18) ?
C24 C25 C26 N6 . . . . 54.50(17) ?
